data_7220183
loop_
_publ_author_name
'Kalalbandi, Veerendra Kumar A.'
'Seetharamappa, J.'
'Katrahalli, Umesha'

_publ_section_title
;
 Synthesis, crystal studies and in vivo anti-hyperlipidemic activities of
 indole derivatives containing fluvastatin nucleus
;
_journal_issue 48
_journal_name_full 'RSC Adv.'
_journal_page_first 38748
_journal_paper_doi 10.1039/C5RA02908B
_journal_volume 5
_journal_year 2015
_chemical_formula_moiety 'C28 H24 F N O2'
_chemical_formula_sum 'C28 H24 F N O2'
_chemical_formula_weight 425.48
_space_group_IT_number 14
_symmetry_cell_setting monoclinic
_symmetry_space_group_name_Hall '-P 2yn'
_symmetry_space_group_name_H-M 'P 1 21/n 1'
_atom_sites_solution_hydrogens geom
_atom_sites_solution_primary direct
_atom_sites_solution_secondary difmap
_audit_creation_method SHELXL-97
_audit_update_record
;
2015-02-07 deposited with the CCDC.
2015-04-23 downloaded from the CCDC.
;
_cell_angle_alpha 90.00
_cell_angle_beta 92.183(5)
_cell_angle_gamma 90.00
_cell_formula_units_Z 4
_cell_length_a 8.0748(6)
_cell_length_b 19.8897(15)
_cell_length_c 14.2381(10)
_cell_measurement_temperature 296(2)
_cell_volume 2285.1(3)
_computing_structure_refinement 'SHELXL-97 (Sheldrick, 2008)'
_computing_structure_solution 'SHELXS-97 (Sheldrick, 2008)'
_diffrn_ambient_temperature 296(2)
_diffrn_measured_fraction_theta_full 0.999
_diffrn_measured_fraction_theta_max 0.999
_diffrn_radiation_monochromator graphite
_diffrn_radiation_source 'fine-focus sealed tube'
_diffrn_radiation_type MoK\a
_diffrn_radiation_wavelength 0.71073
_diffrn_reflns_av_R_equivalents 0.0235
_diffrn_reflns_av_sigmaI/netI 0.0180
_diffrn_reflns_limit_h_max 7
_diffrn_reflns_limit_h_min -7
_diffrn_reflns_limit_k_max 19
_diffrn_reflns_limit_k_min -19
_diffrn_reflns_limit_l_max 13
_diffrn_reflns_limit_l_min -13
_diffrn_reflns_number 10625
_diffrn_reflns_theta_full 20.33
_diffrn_reflns_theta_max 20.33
_diffrn_reflns_theta_min 1.76
_exptl_absorpt_coefficient_mu 0.083
_exptl_crystal_colour orange
_exptl_crystal_density_diffrn 1.237
_exptl_crystal_density_method 'not measured'
_exptl_crystal_description block
_exptl_crystal_F_000 896
_exptl_crystal_size_max 0.30
_exptl_crystal_size_mid 0.20
_exptl_crystal_size_min 0.20
_refine_diff_density_max 0.224
_refine_diff_density_min -0.197
_refine_diff_density_rms 0.029
_refine_ls_extinction_method none
_refine_ls_goodness_of_fit_ref 0.974
_refine_ls_hydrogen_treatment mixed
_refine_ls_matrix_type full
_refine_ls_number_parameters 292
_refine_ls_number_reflns 2219
_refine_ls_number_restraints 0
_refine_ls_restrained_S_all 0.974
_refine_ls_R_factor_all 0.0550
_refine_ls_R_factor_gt 0.0458
_refine_ls_shift/su_max 0.090
_refine_ls_shift/su_mean 0.017
_refine_ls_structure_factor_coef Fsqd
_refine_ls_weighting_details 'calc w=1/[\s^2^(Fo^2^)+(0.0790P)^2^+0.9721P] where P=(Fo^2^+2Fc^2^)/3'
_refine_ls_weighting_scheme calc
_refine_ls_wR_factor_gt 0.1253
_refine_ls_wR_factor_ref 0.1344
_reflns_number_gt 1841
_reflns_number_total 2219
_reflns_threshold_expression >2sigma(I)
_cod_data_source_file c5ra02908b2.cif
_cod_data_source_block chem_veerendra_i2_50_20_07_0m
_cod_original_sg_symbol_H-M P12(1)/n1
_cod_database_code 7220183

loop_
_symmetry_equiv_pos_as_xyz
'x, y, z'
'-x+1/2, y+1/2, -z+1/2'
'-x, -y, -z'
'x-1/2, -y-1/2, z-1/2'

loop_
_atom_site_label
_atom_site_type_symbol
_atom_site_fract_x
_atom_site_fract_y
_atom_site_fract_z
_atom_site_U_iso_or_equiv
_atom_site_adp_type
_atom_site_occupancy
_atom_site_symmetry_multiplicity
_atom_site_calc_flag
_atom_site_refinement_flags
F1 F 0.2719(3) 0.02377(12) 0.45835(16) 0.1263(8) Uani 1 1 d .
O1 O 1.1131(3) 0.19585(12) 0.67759(16) 0.0969(8) Uani 1 1 d .
O2 O 1.2106(3) 0.16801(13) 0.84313(16) 0.0973(8) Uani 1 1 d .
H2 H 1.1976 0.1910 0.7956 0.146 Uiso 1 1 calc R
N1 N 0.9279(3) 0.20337(12) 0.16450(19) 0.0694(7) Uani 1 1 d .
C1 C 0.3774(4) 0.0534(2) 0.3979(2) 0.0845(10) Uani 1 1 d .
C2 C 0.3959(4) 0.1205(2) 0.4010(2) 0.0842(10) Uani 1 1 d .
H2A H 0.3373 0.1465 0.4427 0.101 Uiso 1 1 calc R
C3 C 0.5042(4) 0.14970(16) 0.3408(2) 0.0728(9) Uani 1 1 d .
H3 H 0.5187 0.1961 0.3425 0.087 Uiso 1 1 calc R
C4 C 0.5920(3) 0.11229(15) 0.27770(19) 0.0590(8) Uani 1 1 d .
C5 C 0.7107(3) 0.14420(14) 0.2156(2) 0.0582(8) Uani 1 1 d .
C6 C 0.8501(4) 0.17989(13) 0.2432(2) 0.0595(8) Uani 1 1 d .
C7 C 0.9178(3) 0.19262(15) 0.3371(2) 0.0648(8) Uani 1 1 d .
H7 H 0.9675 0.2342 0.3481 0.078 Uiso 1 1 calc R
C8 C 0.9148(3) 0.14973(15) 0.4092(2) 0.0668(8) Uani 1 1 d .
H8 H 0.8668 0.1078 0.3986 0.080 Uiso 1 1 calc R
C9 C 0.9807(3) 0.16424(15) 0.5014(2) 0.0655(8) Uani 1 1 d .
H9 H 1.0240 0.2070 0.5123 0.079 Uiso 1 1 calc R
C10 C 0.9847(4) 0.12114(15) 0.5728(2) 0.0675(8) Uani 1 1 d .
H10 H 0.9402 0.0784 0.5635 0.081 Uiso 1 1 calc R
C11 C 1.0559(4) 0.13833(16) 0.6648(2) 0.0672(8) Uani 1 1 d .
C12 C 1.0624(3) 0.09011(14) 0.7420(2) 0.0617(8) Uani 1 1 d .
C13 C 0.9904(4) 0.02635(16) 0.7347(2) 0.0778(9) Uani 1 1 d .
H13 H 0.9362 0.0139 0.6786 0.093 Uiso 1 1 calc R
C14 C 0.9977(5) -0.01802(18) 0.8077(3) 0.0942(11) Uani 1 1 d .
H14 H 0.9475 -0.0600 0.8017 0.113 Uiso 1 1 calc R
C15 C 1.0806(5) 0.0000(2) 0.8906(3) 0.0951(12) Uani 1 1 d .
H15 H 1.0880 -0.0305 0.9401 0.114 Uiso 1 1 calc R
C16 C 1.0853(4) 0.24067(17) 0.1644(3) 0.0961(11) Uani 1 1 d .
H16 H 1.1126 0.2409 0.2321 0.115 Uiso 1 1 calc R
C17 C 1.0626(5) 0.31290(17) 0.1493(3) 0.1035(12) Uani 1 1 d .
H17A H 1.1667 0.3355 0.1597 0.155 Uiso 1 1 calc R
H17B H 0.9841 0.3299 0.1924 0.155 Uiso 1 1 calc R
H17C H 1.0221 0.3207 0.0860 0.155 Uiso 1 1 calc R
C18 C 1.2230(4) 0.2040(2) 0.1330(4) 0.1258(15) Uani 1 1 d .
H18A H 1.2165 0.2011 0.0656 0.189 Uiso 1 1 calc R
H18B H 1.2222 0.1596 0.1593 0.189 Uiso 1 1 calc R
H18C H 1.3236 0.2265 0.1527 0.189 Uiso 1 1 calc R
C19 C 0.8390(4) 0.18237(15) 0.0863(2) 0.0693(9) Uani 1 1 d .
C20 C 0.7009(4) 0.14489(14) 0.1159(2) 0.0644(8) Uani 1 1 d .
C21 C 0.5888(4) 0.11736(17) 0.0491(2) 0.0823(10) Uani 1 1 d .
H21 H 0.4969 0.0933 0.0678 0.099 Uiso 1 1 calc R
C22 C 0.6166(5) 0.1264(2) -0.0445(3) 0.1043(13) Uani 1 1 d .
H22 H 0.5432 0.1083 -0.0896 0.125 Uiso 1 1 calc R
C23 C 0.7556(6) 0.1629(2) -0.0725(3) 0.1063(14) Uani 1 1 d .
H23 H 0.7730 0.1681 -0.1363 0.128 Uiso 1 1 calc R
C24 C 0.8650(5) 0.19070(19) -0.0093(3) 0.0913(11) Uani 1 1 d .
H24 H 0.9557 0.2149 -0.0292 0.110 Uiso 1 1 calc R
C25 C 1.1511(4) 0.0613(2) 0.9007(2) 0.0868(10) Uani 1 1 d .
H25 H 1.2065 0.0726 0.9570 0.104 Uiso 1 1 calc R
C26 C 1.1417(4) 0.10725(17) 0.8283(2) 0.0709(9) Uani 1 1 d .
C27 C 0.5641(4) 0.04416(17) 0.2758(2) 0.0865(10) Uani 1 1 d .
H27 H 0.6183 0.0176 0.2328 0.104 Uiso 1 1 calc R
C28 C 0.4566(5) 0.01428(19) 0.3368(3) 0.1030(13) Uani 1 1 d .
H28 H 0.4393 -0.0320 0.3356 0.124 Uiso 1 1 calc R

loop_
_atom_site_aniso_label
_atom_site_aniso_U_11
_atom_site_aniso_U_22
_atom_site_aniso_U_33
_atom_site_aniso_U_23
_atom_site_aniso_U_13
_atom_site_aniso_U_12
F1 0.1125(16) 0.1408(19) 0.1285(17) 0.0040(14) 0.0422(14) -0.0480(15)
O1 0.1128(19) 0.0692(16) 0.1063(18) 0.0093(13) -0.0266(14) -0.0313(14)
O2 0.1035(18) 0.0917(19) 0.0954(18) -0.0049(13) -0.0127(15) -0.0240(16)
N1 0.0631(17) 0.0615(16) 0.084(2) 0.0073(14) 0.0095(16) 0.0030(13)
C1 0.066(2) 0.101(3) 0.087(2) 0.002(2) 0.0198(19) -0.029(2)
C2 0.069(2) 0.096(3) 0.089(2) -0.019(2) 0.0208(19) -0.012(2)
C3 0.066(2) 0.065(2) 0.087(2) -0.0082(18) 0.0127(19) -0.0061(17)
C4 0.0484(17) 0.059(2) 0.0693(19) -0.0065(15) 0.0004(15) -0.0011(15)
C5 0.0527(19) 0.0531(18) 0.069(2) 0.0013(15) 0.0083(15) 0.0061(15)
C6 0.0554(19) 0.0471(17) 0.077(2) 0.0062(15) 0.0152(17) 0.0035(15)
C7 0.0525(18) 0.0571(19) 0.085(2) -0.0049(18) 0.0030(16) -0.0030(14)
C8 0.0580(19) 0.0533(19) 0.089(2) 0.0002(18) 0.0045(17) -0.0049(15)
C9 0.0526(18) 0.060(2) 0.083(2) -0.0071(19) -0.0029(16) -0.0041(15)
C10 0.0623(19) 0.0544(19) 0.086(2) 0.0008(19) 0.0012(17) -0.0067(15)
C11 0.0534(18) 0.057(2) 0.091(3) -0.0030(19) -0.0012(17) -0.0066(16)
C12 0.0552(18) 0.053(2) 0.077(2) 0.0016(17) 0.0101(16) 0.0053(15)
C13 0.088(2) 0.057(2) 0.089(2) 0.0010(19) 0.0126(18) -0.0001(19)
C14 0.113(3) 0.059(2) 0.113(3) 0.004(2) 0.032(3) 0.003(2)
C15 0.117(3) 0.083(3) 0.088(3) 0.017(2) 0.038(2) 0.035(3)
C16 0.074(2) 0.069(2) 0.148(3) 0.004(2) 0.038(2) -0.008(2)
C17 0.104(3) 0.065(2) 0.142(3) 0.013(2) 0.004(2) -0.009(2)
C18 0.066(2) 0.097(3) 0.214(5) 0.006(3) 0.005(3) 0.003(2)
C19 0.070(2) 0.062(2) 0.076(2) 0.0175(17) 0.020(2) 0.0230(17)
C20 0.0570(19) 0.065(2) 0.071(2) -0.0005(16) 0.0022(17) 0.0179(17)
C21 0.069(2) 0.100(3) 0.077(2) -0.003(2) 0.004(2) 0.0212(19)
C22 0.083(3) 0.147(4) 0.082(3) -0.009(2) -0.010(2) 0.039(3)
C23 0.100(3) 0.146(4) 0.073(3) 0.023(3) 0.014(3) 0.051(3)
C24 0.086(3) 0.102(3) 0.087(3) 0.026(2) 0.017(2) 0.030(2)
C25 0.096(3) 0.086(3) 0.080(3) 0.003(2) 0.0141(19) 0.019(2)
C26 0.065(2) 0.068(2) 0.080(2) 0.000(2) 0.0084(18) 0.0078(18)
C27 0.077(2) 0.068(3) 0.116(3) -0.019(2) 0.030(2) -0.0109(19)
C28 0.096(3) 0.068(2) 0.148(3) -0.005(2) 0.038(3) -0.020(2)

loop_
_atom_type_symbol
_atom_type_description
_atom_type_scat_dispersion_real
_atom_type_scat_dispersion_imag
_atom_type_scat_source
C C 0.0033 0.0016 'International Tables Vol C Tables 4.2.6.8 and 6.1.1.4'
H H 0.0000 0.0000 'International Tables Vol C Tables 4.2.6.8 and 6.1.1.4'
N N 0.0061 0.0033 'International Tables Vol C Tables 4.2.6.8 and 6.1.1.4'
O O 0.0106 0.0060 'International Tables Vol C Tables 4.2.6.8 and 6.1.1.4'
F F 0.0171 0.0103 'International Tables Vol C Tables 4.2.6.8 and 6.1.1.4'

loop_
_geom_angle_atom_site_label_1
_geom_angle_atom_site_label_2
_geom_angle_atom_site_label_3
_geom_angle
C26 O2 H2 109.5
C19 N1 C6 108.4(2)
C19 N1 C16 125.4(3)
C6 N1 C16 126.0(3)
C2 C1 C28 122.7(3)
C2 C1 F1 118.6(3)
C28 C1 F1 118.6(4)
C1 C2 C3 118.1(3)
C1 C2 H2A 120.9
C3 C2 H2A 120.9
C2 C3 C4 122.1(3)
C2 C3 H3 118.9
C4 C3 H3 118.9
C27 C4 C3 117.1(3)
C27 C4 C5 121.6(3)
C3 C4 C5 121.3(3)
C6 C5 C20 107.1(2)
C6 C5 C4 126.5(3)
C20 C5 C4 126.3(3)
C5 C6 N1 109.5(3)
C5 C6 C7 129.1(3)
N1 C6 C7 121.4(3)
C8 C7 C6 125.5(3)
C8 C7 H7 117.2
C6 C7 H7 117.2
C7 C8 C9 124.1(3)
C7 C8 H8 117.9
C9 C8 H8 117.9
C10 C9 C8 124.8(3)
C10 C9 H9 117.6
C8 C9 H9 117.6
C9 C10 C11 122.4(3)
C9 C10 H10 118.8
C11 C10 H10 118.8
O1 C11 C10 118.7(3)
O1 C11 C12 119.5(3)
C10 C11 C12 121.8(3)
C13 C12 C26 117.4(3)
C13 C12 C11 122.5(3)
C26 C12 C11 120.1(3)
C14 C13 C12 121.6(3)
C14 C13 H13 119.2
C12 C13 H13 119.2
C13 C14 C15 119.3(3)
C13 C14 H14 120.3
C15 C14 H14 120.4
C25 C15 C14 120.8(3)
C25 C15 H15 119.6
C14 C15 H15 119.6
C18 C16 C17 123.7(3)
C18 C16 N1 115.4(3)
C17 C16 N1 113.1(3)
C18 C16 H16 99.4
C17 C16 H16 99.4
N1 C16 H16 99.4
C16 C17 H17A 109.5
C16 C17 H17B 109.5
H17A C17 H17B 109.5
C16 C17 H17C 109.5
H17A C17 H17C 109.5
H17B C17 H17C 109.5
C16 C18 H18A 109.5
C16 C18 H18B 109.5
H18A C18 H18B 109.5
C16 C18 H18C 109.5
H18A C18 H18C 109.5
H18B C18 H18C 109.5
N1 C19 C24 131.7(3)
N1 C19 C20 108.2(3)
C24 C19 C20 120.1(4)
C21 C20 C5 133.3(3)
C21 C20 C19 119.9(3)
C5 C20 C19 106.7(3)
C22 C21 C20 118.9(3)
C22 C21 H21 120.5
C20 C21 H21 120.5
C21 C22 C23 120.3(4)
C21 C22 H22 119.8
C23 C22 H22 119.8
C24 C23 C22 121.9(4)
C24 C23 H23 119.1
C22 C23 H23 119.1
C23 C24 C19 118.8(4)
C23 C24 H24 120.6
C19 C24 H24 120.6
C15 C25 C26 120.5(4)
C15 C25 H25 119.7
C26 C25 H25 119.7
O2 C26 C25 117.9(3)
O2 C26 C12 121.9(3)
C25 C26 C12 120.3(3)
C4 C27 C28 121.2(3)
C4 C27 H27 119.4
C28 C27 H27 119.4
C1 C28 C27 118.8(3)
C1 C28 H28 120.6
C27 C28 H28 120.6

loop_
_geom_bond_atom_site_label_1
_geom_bond_atom_site_label_2
_geom_bond_distance
F1 C1 1.368(4)
O1 C11 1.244(3)
O2 C26 1.344(4)
O2 H2 0.8200
N1 C19 1.367(4)
N1 C6 1.387(3)
N1 C16 1.471(4)
C1 C2 1.343(5)
C1 C28 1.347(5)
C2 C3 1.376(4)
C2 H2A 0.9300
C3 C4 1.383(4)
C3 H3 0.9300
C4 C27 1.374(4)
C4 C5 1.472(4)
C5 C6 1.376(4)
C5 C20 1.419(4)
C6 C7 1.446(4)
C7 C8 1.336(4)
C7 H7 0.9300
C8 C9 1.427(4)
C8 H8 0.9300
C9 C10 1.329(4)
C9 H9 0.9300
C10 C11 1.451(4)
C10 H10 0.9300
C11 C12 1.459(4)
C12 C13 1.397(4)
C12 C26 1.405(4)
C13 C14 1.363(4)
C13 H13 0.9300
C14 C15 1.382(5)
C14 H14 0.9300
C15 C25 1.352(5)
C15 H15 0.9300
C16 C18 1.416(5)
C16 C17 1.463(5)
C16 H16 0.9800
C17 H17A 0.9600
C17 H17B 0.9600
C17 H17C 0.9600
C18 H18A 0.9600
C18 H18B 0.9600
C18 H18C 0.9600
C19 C24 1.394(4)
C19 C20 1.419(4)
C20 C21 1.400(4)
C21 C22 1.371(5)
C21 H21 0.9300
C22 C23 1.408(5)
C22 H22 0.9300
C23 C24 1.355(5)
C23 H23 0.9300
C24 H24 0.9300
C25 C26 1.378(4)
C25 H25 0.9300
C27 C28 1.385(4)
C27 H27 0.9300
C28 H28 0.9300
